data_4068194
loop_
_publ_author_name
'Aboulkacem, Said'
'Naumann, Dieter'
'Tyrra, Wieland'
'Pantenburg, Ingo'

_publ_section_title
;
 4-Tetrafluoropyridyl Silver(I), AgC5F4N, in Redox Transmetalations with
 Selenium and Tellurium(23)
;
_journal_issue 4
_journal_name_full Organometallics
_journal_page_first 1559
_journal_paper_doi 10.1021/om201195j
_journal_volume 31
_journal_year 2012
_chemical_formula_moiety 'C10 F8 N2 Te, C5 H12 N2 S'
_chemical_formula_sum 'C15 H12 F8 N4 S Te'
_chemical_formula_weight 559.96
_chemical_name_systematic
;
 ?
;
_space_group_IT_number 14
_symmetry_cell_setting monoclinic
_symmetry_space_group_name_Hall '-P 2ybc'
_symmetry_space_group_name_H-M 'P 1 21/c 1'
_atom_sites_solution_hydrogens geom
_atom_sites_solution_primary direct
_atom_sites_solution_secondary difmap
_audit_creation_method SHELXL-97
_cell_angle_alpha 90
_cell_angle_beta 90.586(4)
_cell_angle_gamma 90
_cell_formula_units_Z 4
_cell_length_a 10.6254(5)
_cell_length_b 20.3190(13)
_cell_length_c 9.0145(4)
_cell_measurement_reflns_used 9817
_cell_measurement_temperature 170(2)
_cell_measurement_theta_max 27.08
_cell_measurement_theta_min 1.92
_cell_volume 1946.11(18)
_computing_cell_refinement 'X-Area (Stoe & Cie, 2001)'
_computing_data_collection 'X-Area (Stoe & Cie, 2001)'
_computing_data_reduction 'X-Area (Stoe & Cie, 2001)'
_computing_structure_refinement 'SHELXL-97 (Sheldrick, 1997)'
_computing_structure_solution 'SIR92 (Altomare et al., 1997)'
_diffrn_ambient_temperature 170(2)
_diffrn_detector_area_resol_mean 'not measured'
_diffrn_measured_fraction_theta_full 0.983
_diffrn_measured_fraction_theta_max 0.983
_diffrn_measurement_device_type 'IPDS II (Stoe & Cie)'
_diffrn_measurement_method '\w and \f scans'
_diffrn_radiation_monochromator graphite
_diffrn_radiation_source 'fine-focus sealed tube'
_diffrn_radiation_type MoK\a
_diffrn_radiation_wavelength 0.71073
_diffrn_reflns_av_R_equivalents 0.0296
_diffrn_reflns_av_sigmaI/netI 0.0164
_diffrn_reflns_limit_h_max 12
_diffrn_reflns_limit_h_min -13
_diffrn_reflns_limit_k_max 26
_diffrn_reflns_limit_k_min -25
_diffrn_reflns_limit_l_max 10
_diffrn_reflns_limit_l_min -11
_diffrn_reflns_number 19191
_diffrn_reflns_theta_full 27.08
_diffrn_reflns_theta_max 27.08
_diffrn_reflns_theta_min 1.92
_diffrn_standards_decay_% 'not measured'
_diffrn_standards_interval_count 'not measured'
_diffrn_standards_interval_time 'not measured'
_diffrn_standards_number 'not measured'
_exptl_absorpt_coefficient_mu 1.719
_exptl_absorpt_correction_T_max 0.8513
_exptl_absorpt_correction_T_min 0.5289
_exptl_absorpt_correction_type numerical
_exptl_absorpt_process_details
;
The absorption correction (X-RED; Stoe & Cie, 2001) 
was performed after optimizing the crystal shape 
using X-SHAPE (Stoe & Cie, 1999).
;
_exptl_crystal_colour 'pale yellow'
_exptl_crystal_density_diffrn 1.911
_exptl_crystal_density_meas ?
_exptl_crystal_density_method 'not measured'
_exptl_crystal_description prism
_exptl_crystal_F_000 1080
_exptl_crystal_size_max 0.3
_exptl_crystal_size_mid 0.2
_exptl_crystal_size_min 0.2
_refine_diff_density_max 0.473
_refine_diff_density_min -0.586
_refine_diff_density_rms 0.056
_refine_ls_extinction_coef 0.0085(5)
_refine_ls_extinction_expression Fc^*^=kFc[1+0.001xFc^2^\l^3^/sin(2\q)]^-1/4^
_refine_ls_extinction_method SHELXL
_refine_ls_goodness_of_fit_ref 1.066
_refine_ls_hydrogen_treatment constr
_refine_ls_matrix_type full
_refine_ls_number_parameters 275
_refine_ls_number_reflns 4224
_refine_ls_number_restraints 0
_refine_ls_restrained_S_all 1.066
_refine_ls_R_factor_all 0.0211
_refine_ls_R_factor_gt 0.0195
_refine_ls_shift/su_max 0.001
_refine_ls_shift/su_mean 0.000
_refine_ls_structure_factor_coef Fsqd
_refine_ls_weighting_details 'calc w=1/[\s^2^(Fo^2^)+(0.0233P)^2^+1.1399P] where P=(Fo^2^+2Fc^2^)/3'
_refine_ls_weighting_scheme calc
_refine_ls_wR_factor_gt 0.0485
_refine_ls_wR_factor_ref 0.0495
_reflns_number_gt 3992
_reflns_number_total 4224
_reflns_threshold_expression >2sigma(I)
_cod_duplicate_entry 4068193
_cod_data_source_file om201195j_si_001.cif
_cod_data_source_block ipwt065
_cod_depositor_comments
;
The following automatic conversions were performed:

'_exptl_crystal_density_meas' value 'not measured' was changed to '?'
- the value is perceived as not measured.

Automatic conversion script
Id: cif_fix_values 3008 2015-01-20 13:52:24Z robertas 
;
_cod_original_sg_symbol_H-M P2(1)/c
_cod_database_code 4068194

loop_
_symmetry_equiv_pos_as_xyz
'x, y, z'
'-x, y+1/2, -z+1/2'
'-x, -y, -z'
'x, -y-1/2, z-1/2'

loop_
_atom_site_label
_atom_site_type_symbol
_atom_site_fract_x
_atom_site_fract_y
_atom_site_fract_z
_atom_site_U_iso_or_equiv
_atom_site_adp_type
_atom_site_occupancy
_atom_site_symmetry_multiplicity
_atom_site_calc_flag
_atom_site_refinement_flags
Te1 Te -0.729707(11) -0.179315(5) -0.010453(12) 0.02494(6) Uani 1 1 d .
F12 F -0.66918(12) -0.06692(6) -0.26307(14) 0.0418(3) Uani 1 1 d .
F13 F -0.78666(15) -0.03518(7) -0.51711(15) 0.0544(4) Uani 1 1 d .
F15 F -1.07763(15) -0.19418(10) -0.45756(18) 0.0719(5) Uani 1 1 d .
F16 F -0.97021(14) -0.23622(8) -0.20473(15) 0.0557(4) Uani 1 1 d .
F22 F -1.01045(11) -0.13036(6) 0.09322(16) 0.0453(3) Uani 1 1 d .
F23 F -1.09154(13) -0.01621(7) 0.20435(18) 0.0553(4) Uani 1 1 d .
F25 F -0.70623(17) 0.07494(7) 0.1836(2) 0.0680(5) Uani 1 1 d .
F26 F -0.60497(12) -0.03490(7) 0.06925(16) 0.0503(3) Uani 1 1 d .
N14 N -0.93113(18) -0.11559(10) -0.48776(19) 0.0445(4) Uani 1 1 d .
N24 N -0.89874(19) 0.02881(8) 0.19370(19) 0.0399(4) Uani 1 1 d .
C11 C -0.81405(17) -0.15340(9) -0.22103(19) 0.0276(4) Uani 1 1 d .
C12 C -0.76982(18) -0.10236(9) -0.3068(2) 0.0309(4) Uani 1 1 d .
C13 C -0.8305(2) -0.08569(10) -0.4373(2) 0.0383(4) Uani 1 1 d .
C15 C -0.9729(2) -0.16396(13) -0.4082(2) 0.0460(5) Uani 1 1 d .
C16 C -0.9184(2) -0.18537(10) -0.2767(2) 0.0373(4) Uani 1 1 d .
C21 C -0.80291(17) -0.08842(8) 0.07570(18) 0.0255(3) Uani 1 1 d .
C22 C -0.92780(18) -0.08119(9) 0.1132(2) 0.0301(4) Uani 1 1 d .
C23 C -0.9696(2) -0.02249(10) 0.1709(2) 0.0363(4) Uani 1 1 d .
C25 C -0.7802(2) 0.02256(9) 0.1594(2) 0.0404(5) Uani 1 1 d .
C26 C -0.72785(19) -0.03396(9) 0.1008(2) 0.0328(4) Uani 1 1 d .
S31 S -0.64490(4) -0.30977(2) -0.17541(5) 0.02842(10) Uani 1 1 d .
N4 N -0.41614(15) -0.26091(8) -0.23317(19) 0.0337(3) Uani 1 1 d .
N5 N -0.42338(17) -0.37061(8) -0.1726(2) 0.0390(4) Uani 1 1 d .
C3 C -0.48517(19) -0.31367(9) -0.1957(2) 0.0284(4) Uani 1 1 d .
C41 C -0.4719(2) -0.20204(10) -0.2987(2) 0.0346(4) Uani 1 1 d .
H1 H -0.5460 -0.2123 -0.3512 0.044(6) Uiso 1 1 d R
H2 H -0.4891 -0.1680 -0.2240 0.051(7) Uiso 1 1 d R
H3 H -0.4080 -0.1829 -0.3673 0.053(8) Uiso 1 1 d R
C42 C -0.2876(2) -0.25100(13) -0.1769(3) 0.0563(7) Uani 1 1 d .
H5 H -0.2637 -0.2847 -0.1027 0.054(7) Uiso 1 1 d R
H8 H -0.2292 -0.2545 -0.2559 0.078(11) Uiso 1 1 d R
H11 H -0.2785 -0.2072 -0.1333 0.068(9) Uiso 1 1 d R
C51 C -0.3125(3) -0.38901(15) -0.2583(4) 0.0669(8) Uani 1 1 d .
H9 H -0.3048 -0.3557 -0.3461 0.079(10) Uiso 1 1 d R
H10 H -0.3261 -0.4264 -0.3083 0.069(9) Uiso 1 1 d R
H12 H -0.2366 -0.3933 -0.2041 0.111(14) Uiso 1 1 d R
C52 C -0.4791(2) -0.42504(10) -0.0919(3) 0.0462(5) Uani 1 1 d .
H4 H -0.5387 -0.4091 -0.0201 0.051(7) Uiso 1 1 d R
H6 H -0.5198 -0.4538 -0.1541 0.064(9) Uiso 1 1 d R
H7 H -0.4122 -0.4476 -0.0465 0.065(9) Uiso 1 1 d R

loop_
_atom_site_aniso_label
_atom_site_aniso_U_11
_atom_site_aniso_U_22
_atom_site_aniso_U_33
_atom_site_aniso_U_23
_atom_site_aniso_U_13
_atom_site_aniso_U_12
Te1 0.02566(8) 0.02569(8) 0.02346(8) -0.00066(4) -0.00080(5) 0.00167(4)
F12 0.0469(7) 0.0367(6) 0.0416(6) 0.0061(5) -0.0065(5) -0.0100(5)
F13 0.0717(10) 0.0526(8) 0.0388(7) 0.0183(6) -0.0021(6) 0.0081(7)
F15 0.0430(8) 0.1244(15) 0.0480(8) -0.0092(9) -0.0189(7) -0.0200(9)
F16 0.0501(8) 0.0689(9) 0.0479(8) 0.0042(7) -0.0066(6) -0.0288(7)
F22 0.0287(6) 0.0361(6) 0.0712(9) -0.0063(6) 0.0056(6) -0.0044(5)
F23 0.0422(8) 0.0478(7) 0.0761(10) -0.0023(7) 0.0176(7) 0.0158(6)
F25 0.0769(11) 0.0354(7) 0.0918(12) -0.0180(7) 0.0004(9) -0.0200(7)
F26 0.0347(7) 0.0510(7) 0.0654(9) -0.0085(6) 0.0054(6) -0.0145(6)
N14 0.0399(10) 0.0648(12) 0.0288(8) -0.0037(8) -0.0051(7) 0.0136(9)
N24 0.0555(11) 0.0284(8) 0.0358(9) 0.0000(7) 0.0014(8) 0.0074(7)
C11 0.0289(9) 0.0309(9) 0.0229(8) -0.0034(7) -0.0024(7) 0.0060(7)
C12 0.0339(10) 0.0308(9) 0.0279(8) -0.0013(7) -0.0013(7) 0.0050(7)
C13 0.0455(12) 0.0420(11) 0.0275(9) 0.0036(8) 0.0010(8) 0.0124(9)
C15 0.0324(11) 0.0710(15) 0.0344(11) -0.0106(11) -0.0080(9) 0.0010(10)
C16 0.0328(10) 0.0480(12) 0.0312(10) -0.0031(8) -0.0028(8) -0.0041(8)
C21 0.0307(9) 0.0240(8) 0.0217(7) 0.0000(6) -0.0011(7) 0.0015(7)
C22 0.0313(9) 0.0269(8) 0.0322(9) 0.0009(7) 0.0005(7) 0.0007(7)
C23 0.0391(11) 0.0340(10) 0.0360(10) 0.0031(8) 0.0045(8) 0.0104(8)
C25 0.0557(14) 0.0249(9) 0.0405(11) -0.0025(8) -0.0044(10) -0.0074(8)
C26 0.0335(10) 0.0326(9) 0.0324(9) -0.0005(7) 0.0003(8) -0.0053(8)
S31 0.0282(2) 0.0292(2) 0.0278(2) -0.00328(17) -0.00105(17) -0.00079(17)
N4 0.0284(8) 0.0347(8) 0.0378(8) 0.0083(7) -0.0042(7) -0.0020(6)
N5 0.0382(9) 0.0328(8) 0.0461(10) 0.0060(7) 0.0039(8) 0.0083(7)
C3 0.0320(10) 0.0287(8) 0.0244(8) 0.0006(7) -0.0034(7) 0.0013(7)
C41 0.0368(10) 0.0327(9) 0.0342(9) 0.0084(8) 0.0000(8) -0.0023(8)
C42 0.0317(11) 0.0616(15) 0.0754(17) 0.0228(13) -0.0130(12) -0.0108(11)
C51 0.0565(17) 0.0562(16) 0.089(2) 0.0070(15) 0.0259(16) 0.0222(13)
C52 0.0544(14) 0.0308(10) 0.0534(13) 0.0094(9) -0.0020(11) 0.0050(9)

loop_
_atom_type_symbol
_atom_type_description
_atom_type_scat_dispersion_real
_atom_type_scat_dispersion_imag
_atom_type_scat_source
C C 0.0033 0.0016 'International Tables Vol C Tables 4.2.6.8 and 6.1.1.4'
H H 0.0000 0.0000 'International Tables Vol C Tables 4.2.6.8 and 6.1.1.4'
F F 0.0171 0.0103 'International Tables Vol C Tables 4.2.6.8 and 6.1.1.4'
N N 0.0061 0.0033 'International Tables Vol C Tables 4.2.6.8 and 6.1.1.4'
S S 0.1246 0.1234 'International Tables Vol C Tables 4.2.6.8 and 6.1.1.4'
Te Te -0.5308 1.6751 'International Tables Vol C Tables 4.2.6.8 and 6.1.1.4'

loop_
_geom_angle_atom_site_label_1
_geom_angle_atom_site_label_2
_geom_angle_atom_site_label_3
_geom_angle
C21 Te1 C11 87.69(6)
C15 N14 C13 116.31(18)
C23 N24 C25 116.27(18)
C16 C11 C12 115.39(17)
C16 C11 Te1 122.16(14)
C12 C11 Te1 122.42(13)
F12 C12 C13 118.83(18)
F12 C12 C11 120.87(16)
C13 C12 C11 120.28(18)
N14 C13 F13 117.21(18)
N14 C13 C12 123.8(2)
F13 C13 C12 119.0(2)
N14 C15 F15 116.8(2)
N14 C15 C16 124.7(2)
F15 C15 C16 118.6(2)
F16 C16 C11 121.37(18)
F16 C16 C15 119.1(2)
C11 C16 C15 119.5(2)
C22 C21 C26 115.43(16)
C22 C21 Te1 122.11(13)
C26 C21 Te1 122.44(14)
F22 C22 C23 118.86(18)
F22 C22 C21 121.17(16)
C23 C22 C21 119.96(18)
N24 C23 F23 116.60(18)
N24 C23 C22 124.4(2)
F23 C23 C22 118.97(19)
N24 C25 F25 116.74(19)
N24 C25 C26 124.31(19)
F25 C25 C26 118.9(2)
F26 C26 C21 121.08(17)
F26 C26 C25 119.33(18)
C21 C26 C25 119.59(18)
C3 N4 C41 122.39(16)
C3 N4 C42 122.11(17)
C41 N4 C42 113.65(17)
C3 N5 C52 122.08(18)
C3 N5 C51 122.14(19)
C52 N5 C51 113.84(19)
N4 C3 N5 117.27(18)
N4 C3 S31 122.31(14)
N5 C3 S31 120.42(15)
N4 C41 H1 110.9
N4 C41 H2 112.2
H1 C41 H2 110.0
N4 C41 H3 107.0
H1 C41 H3 110.3
H2 C41 H3 106.3
N4 C42 H5 111.8
N4 C42 H8 110.0
H5 C42 H8 106.8
N4 C42 H11 110.6
H5 C42 H11 109.6
H8 C42 H11 107.8
N5 C51 H9 107.7
N5 C51 H10 110.9
H9 C51 H10 100.5
N5 C51 H12 116.0
H9 C51 H12 112.3
H10 C51 H12 108.4
N5 C52 H4 110.7
N5 C52 H6 111.9
H4 C52 H6 108.4
N5 C52 H7 106.2
H4 C52 H7 111.7
H6 C52 H7 107.9

loop_
_geom_bond_atom_site_label_1
_geom_bond_atom_site_label_2
_geom_bond_distance
Te1 C21 2.1521(17)
Te1 C11 2.1561(17)
F12 C12 1.345(2)
F13 C13 1.340(3)
F15 C15 1.342(3)
F16 C16 1.341(3)
F22 C22 1.341(2)
F23 C23 1.339(3)
F25 C25 1.340(2)
F26 C26 1.339(2)
N14 C15 1.298(3)
N14 C13 1.307(3)
N24 C23 1.301(3)
N24 C25 1.306(3)
C11 C16 1.375(3)
C11 C12 1.379(3)
C12 C13 1.379(3)
C15 C16 1.384(3)
C21 C22 1.381(3)
C21 C26 1.381(2)
C22 C23 1.377(3)
C25 C26 1.383(3)
S31 C3 1.711(2)
N4 C3 1.344(2)
N4 C41 1.457(2)
N4 C42 1.466(3)
N5 C3 1.345(2)
N5 C52 1.453(3)
N5 C51 1.464(3)
C41 H1 0.9379
C41 H2 0.9842
C41 H3 1.0015
C42 H5 0.9879
C42 H8 0.9517
C42 H11 0.9774
C51 H9 1.0454
C51 H10 0.8942
C51 H12 0.9423
C52 H4 0.9666
C52 H6 0.9157
C52 H7 0.9370
